data_2239955
loop_
_publ_author_name
'Li, Ya-Ping'
'Han, Li-Ying'
'Ming, Julia'
'Zang, Hu'
'Su, Guan-Fang'

_publ_section_title
;
 Crystal structure of
 bis{\m-4,4'-[1,3-phenylenebis(oxy)]dibenzoato-\k^4^<i>O</i>,<i>O</i>':<i>O</i>'',<i>O</i>'''}bis[(1,10-phenanthroline-\k^2^<i>N</i>,<i>N</i>')zinc(II)]
 dihydrate
;
_journal_coeditor_code XU5810
_journal_issue 10
_journal_name_full 'Acta Crystallographica Section E'
_journal_page_first m341
_journal_page_last m342
_journal_paper_doi 10.1107/S1600536814018340
_journal_volume 70
_journal_year 2014
_chemical_formula_iupac '[Zn2 (C20 H12 O6)2 (C12 H8 N2)2] , 2H2 O'
_chemical_formula_moiety 'C64 H40 N4 O12 Zn2, 2(H2 O)'
_chemical_formula_sum 'C64 H44 N4 O14 Zn2'
_chemical_formula_weight 1223.77
_chemical_name_systematic
'Bis{\m-4,4'-[1,3-phenylenebis(oxy)]dibenzoato-\k^4^<i>O</i>,<i>O</i>':<i>O</i>'',<i>O</i>'''}bis[(1,10-phenanthroline-\k^2^<i>N</i>,<i>N</i>')zinc(II)] dihydrate'
_space_group_IT_number 2
_symmetry_cell_setting triclinic
_symmetry_space_group_name_Hall '-P 1'
_symmetry_space_group_name_H-M 'P -1'
_atom_sites_solution_hydrogens geom
_atom_sites_solution_primary direct
_atom_sites_solution_secondary difmap
_audit_creation_method SHELXL-97
_cell_angle_alpha 93.210(4)
_cell_angle_beta 104.225(4)
_cell_angle_gamma 113.323(4)
_cell_formula_units_Z 1
_cell_length_a 10.550(2)
_cell_length_b 11.308(2)
_cell_length_c 12.874(3)
_cell_measurement_reflns_used 6527
_cell_measurement_temperature 293(2)
_cell_measurement_theta_max 22.84
_cell_measurement_theta_min 1.68
_cell_volume 1346.7(5)
_computing_cell_refinement 'SAINT (Bruker, 2002)'
_computing_data_collection 'APEX2 (Bruker, 2002)'
_computing_data_reduction 'SAINT (Bruker, 2002)'
_computing_molecular_graphics 'Mercury (Macrae <i>et al.</i>, 2006)'
_computing_publication_material 'SHELXTL (Sheldrick, 2008) and publCIF (Westrip, 2010)'
_computing_structure_refinement 'SHELXL97 (Sheldrick, 2008)'
_computing_structure_solution 'SHELXS97 (Sheldrick, 2008)'
_diffrn_ambient_temperature 293(2)
_diffrn_measured_fraction_theta_full 0.991
_diffrn_measured_fraction_theta_max 0.991
_diffrn_measurement_device_type 'Bruker SMART APEXII CCD'
_diffrn_measurement_method 'phi and omega scans'
_diffrn_radiation_monochromator graphite
_diffrn_radiation_source 'fine-focus sealed tube'
_diffrn_radiation_type MoK\a
_diffrn_radiation_wavelength 0.71073
_diffrn_reflns_av_R_equivalents 0.0734
_diffrn_reflns_av_sigmaI/netI 0.0697
_diffrn_reflns_limit_h_max 13
_diffrn_reflns_limit_h_min -13
_diffrn_reflns_limit_k_max 14
_diffrn_reflns_limit_k_min -14
_diffrn_reflns_limit_l_max 16
_diffrn_reflns_limit_l_min -17
_diffrn_reflns_number 26413
_diffrn_reflns_theta_full 28.08
_diffrn_reflns_theta_max 28.08
_diffrn_reflns_theta_min 1.66
_exptl_absorpt_coefficient_mu 0.967
_exptl_absorpt_correction_T_max 0.824
_exptl_absorpt_correction_T_min 0.765
_exptl_absorpt_correction_type multi-scan
_exptl_absorpt_process_details '(SADABS; Bruker, 2002)'
_exptl_crystal_colour colorless
_exptl_crystal_density_diffrn 1.509
_exptl_crystal_density_method 'not measured'
_exptl_crystal_description block
_exptl_crystal_F_000 628
_exptl_crystal_size_max 0.28
_exptl_crystal_size_mid 0.23
_exptl_crystal_size_min 0.21
_refine_diff_density_max 0.220
_refine_diff_density_min -0.677
_refine_ls_extinction_method none
_refine_ls_goodness_of_fit_ref 1.009
_refine_ls_hydrogen_treatment mixed
_refine_ls_matrix_type full
_refine_ls_number_parameters 385
_refine_ls_number_reflns 6471
_refine_ls_number_restraints 2
_refine_ls_restrained_S_all 1.008
_refine_ls_R_factor_all 0.1045
_refine_ls_R_factor_gt 0.0449
_refine_ls_shift/su_max 0.001
_refine_ls_shift/su_mean 0.000
_refine_ls_structure_factor_coef Fsqd
_refine_ls_weighting_details 'calc w=1/[\s^2^(Fo^2^)+(0.0397P)^2^+0.2348P] where P=(Fo^2^+2Fc^2^)/3'
_refine_ls_weighting_scheme calc
_refine_ls_wR_factor_gt 0.0918
_refine_ls_wR_factor_ref 0.1116
_reflns_number_gt 3733
_reflns_number_total 6471
_reflns_threshold_expression >2sigma(I)
_cod_data_source_file xu5810sup1.cf
_cod_data_source_block I
_cod_original_cell_volume 1346.8(5)
_cod_database_code 2239955
_cod_database_fobs_code 2239955

loop_
_symmetry_equiv_pos_as_xyz
'x, y, z'
'-x, -y, -z'

loop_
_atom_site_type_symbol
_atom_site_label
_atom_site_fract_x
_atom_site_fract_y
_atom_site_fract_z
_atom_site_U_iso_or_equiv
_atom_site_adp_type
_atom_site_calc_flag
_atom_site_refinement_flags
_atom_site_occupancy
_atom_site_symmetry_multiplicity
Zn Zn1 0.37437(4) 0.63248(3) 0.10279(3) 0.05945(15) Uani d . 1 1
C C1 0.6498(4) 0.7620(3) 0.0310(3) 0.0676(9) Uani d . 1 1
H H1 0.6378 0.6778 0.0079 0.081 Uiso calc R 1 1
C C2 0.7669(4) 0.8674(4) 0.0183(3) 0.0757(10) Uani d . 1 1
H H2 0.8330 0.8534 -0.0113 0.091 Uiso calc R 1 1
C C3 0.7843(4) 0.9914(3) 0.0494(3) 0.0662(9) Uani d . 1 1
H H3 0.8617 1.0628 0.0406 0.079 Uiso calc R 1 1
C C4 0.6849(3) 1.0103(3) 0.0947(2) 0.0472(7) Uani d . 1 1
C C5 0.6945(3) 1.1366(3) 0.1300(2) 0.0567(8) Uani d . 1 1
H H5 0.7691 1.2110 0.1217 0.068 Uiso calc R 1 1
C C6 0.5980(4) 1.1491(3) 0.1745(2) 0.0594(8) Uani d . 1 1
H H6 0.6069 1.2323 0.1972 0.071 Uiso calc R 1 1
C C7 0.4812(3) 1.0374(3) 0.1882(2) 0.0516(7) Uani d . 1 1
C C8 0.3761(4) 1.0452(4) 0.2320(2) 0.0702(9) Uani d . 1 1
H H8 0.3801 1.1263 0.2554 0.084 Uiso calc R 1 1
C C9 0.2683(5) 0.9347(4) 0.2406(3) 0.0820(11) Uani d . 1 1
H H9 0.1963 0.9394 0.2679 0.098 Uiso calc R 1 1
C C10 0.2650(4) 0.8138(4) 0.2087(3) 0.0749(10) Uani d . 1 1
H H10 0.1916 0.7386 0.2172 0.090 Uiso calc R 1 1
C C11 0.4700(3) 0.9131(3) 0.15552(19) 0.0445(7) Uani d . 1 1
C C12 0.5724(3) 0.8995(2) 0.10674(19) 0.0430(7) Uani d . 1 1
C C13 0.1204(3) 0.4615(2) -0.1993(2) 0.0421(6) Uani d . 1 1
C C14 0.1351(3) 0.3606(3) -0.2509(2) 0.0547(8) Uani d . 1 1
H H14 0.2029 0.3323 -0.2147 0.066 Uiso calc R 1 1
C C15 0.0509(3) 0.3000(3) -0.3557(2) 0.0548(8) Uani d . 1 1
H H15 0.0596 0.2295 -0.3889 0.066 Uiso calc R 1 1
C C16 -0.0458(3) 0.3444(2) -0.4107(2) 0.0420(6) Uani d . 1 1
C C17 -0.0585(3) 0.4483(3) -0.3621(2) 0.0549(8) Uani d . 1 1
H H17 -0.1219 0.4800 -0.4002 0.066 Uiso calc R 1 1
C C18 0.0237(3) 0.5060(3) -0.2559(2) 0.0536(7) Uani d . 1 1
H H18 0.0136 0.5754 -0.2224 0.064 Uiso calc R 1 1
C C19 0.1702(3) -0.1591(3) 0.5514(2) 0.0424(6) Uani d . 1 1
C C20 0.2827(3) -0.0663(3) 0.52396(19) 0.0423(6) Uani d . 1 1
H H20 0.3292 -0.0906 0.4798 0.051 Uiso calc R 1 1
C C21 0.3247(3) 0.0634(3) 0.5636(2) 0.0413(6) Uani d . 1 1
C C22 0.2588(3) 0.1018(3) 0.6293(2) 0.0486(7) Uani d . 1 1
H H22 0.2891 0.1898 0.6558 0.058 Uiso calc R 1 1
C C23 0.1464(3) 0.0065(3) 0.6552(2) 0.0538(8) Uani d . 1 1
H H23 0.0997 0.0309 0.6991 0.065 Uiso calc R 1 1
C C24 0.1021(3) -0.1237(3) 0.6173(2) 0.0501(7) Uani d . 1 1
H H24 0.0268 -0.1871 0.6361 0.060 Uiso calc R 1 1
C C25 0.4251(3) 0.2393(2) 0.4715(2) 0.0410(6) Uani d . 1 1
C C26 0.5499(3) 0.3294(3) 0.4562(2) 0.0510(7) Uani d . 1 1
H H26 0.6389 0.3326 0.4938 0.061 Uiso calc R 1 1
C C27 0.5426(3) 0.4148(3) 0.3852(2) 0.0502(7) Uani d . 1 1
H H27 0.6269 0.4756 0.3750 0.060 Uiso calc R 1 1
C C28 0.4105(3) 0.4110(2) 0.3288(2) 0.0402(6) Uani d . 1 1
C C29 0.2878(3) 0.3202(3) 0.3449(2) 0.0458(7) Uani d . 1 1
H H29 0.1986 0.3161 0.3068 0.055 Uiso calc R 1 1
C C30 0.2935(3) 0.2342(3) 0.4170(2) 0.0445(7) Uani d . 1 1
H H30 0.2094 0.1741 0.4281 0.053 Uiso calc R 1 1
C C31 0.2085(3) 0.5241(3) -0.0847(2) 0.0453(7) Uani d . 1 1
C C32 0.4034(3) 0.5021(3) 0.2499(2) 0.0476(7) Uani d . 1 1
N N1 0.5547(3) 0.7767(2) 0.07454(18) 0.0521(6) Uani d . 1 1
N N2 0.3636(3) 0.8020(2) 0.16621(18) 0.0570(7) Uani d . 1 1
O O1 0.3175(2) 0.50412(18) -0.04255(15) 0.0572(5) Uani d . 1 1
O O2 0.1746(2) 0.59693(19) -0.03119(15) 0.0565(5) Uani d . 1 1
O O3 -0.1312(2) 0.29119(17) -0.51698(14) 0.0541(5) Uani d . 1 1
O O4 0.44450(19) 0.15463(18) 0.54058(16) 0.0558(5) Uani d . 1 1
O O5 0.2821(2) 0.49319(19) 0.19589(16) 0.0621(6) Uani d . 1 1
O O6 0.5150(2) 0.5833(2) 0.23655(18) 0.0703(6) Uani d . 1 1
O O1W 0.0278(3) 0.2886(2) 0.0473(3) 0.0911(8) Uani d D 1 1
H H1A -0.023(4) 0.329(4) 0.044(4) 0.137 Uiso d D 1 1
H H1B 0.106(3) 0.344(4) 0.091(3) 0.137 Uiso d D 1 1

loop_
_atom_site_aniso_label
_atom_site_aniso_U_11
_atom_site_aniso_U_22
_atom_site_aniso_U_33
_atom_site_aniso_U_12
_atom_site_aniso_U_13
_atom_site_aniso_U_23
Zn1 0.0754(3) 0.03123(19) 0.0509(2) 0.00893(17) 0.00531(16) 0.01068(14)
C1 0.088(3) 0.055(2) 0.069(2) 0.044(2) 0.0151(19) 0.0151(17)
C2 0.076(3) 0.085(3) 0.084(2) 0.048(2) 0.028(2) 0.022(2)
C3 0.057(2) 0.066(2) 0.070(2) 0.0220(18) 0.0132(17) 0.0207(17)
C4 0.0488(17) 0.0412(16) 0.0419(14) 0.0152(14) 0.0027(12) 0.0102(12)
C5 0.062(2) 0.0364(16) 0.0520(16) 0.0099(15) 0.0012(15) 0.0089(13)
C6 0.080(2) 0.0348(16) 0.0505(16) 0.0196(17) 0.0062(16) 0.0003(13)
C7 0.070(2) 0.0455(17) 0.0328(13) 0.0234(16) 0.0071(13) 0.0018(12)
C8 0.098(3) 0.068(2) 0.0481(17) 0.040(2) 0.0217(18) 0.0038(16)
C9 0.097(3) 0.095(3) 0.065(2) 0.044(3) 0.036(2) 0.015(2)
C10 0.071(2) 0.076(3) 0.062(2) 0.011(2) 0.0261(18) 0.0199(18)
C11 0.0540(17) 0.0386(15) 0.0307(12) 0.0151(14) 0.0025(12) 0.0046(11)
C12 0.0528(17) 0.0298(14) 0.0350(13) 0.0143(13) -0.0015(12) 0.0072(11)
C13 0.0364(14) 0.0339(14) 0.0513(15) 0.0110(12) 0.0109(12) 0.0085(12)
C14 0.0468(17) 0.064(2) 0.0547(16) 0.0335(16) 0.0014(13) 0.0053(15)
C15 0.0541(18) 0.0627(19) 0.0516(16) 0.0369(16) 0.0036(13) -0.0004(14)
C16 0.0323(14) 0.0384(15) 0.0461(14) 0.0084(12) 0.0063(11) 0.0106(12)
C17 0.0449(16) 0.0414(16) 0.0708(19) 0.0208(14) -0.0002(14) 0.0078(14)
C18 0.0482(17) 0.0343(15) 0.0695(19) 0.0175(14) 0.0038(14) 0.0013(13)
C19 0.0417(15) 0.0384(15) 0.0396(13) 0.0149(13) 0.0020(12) 0.0101(11)
C20 0.0444(15) 0.0518(17) 0.0379(13) 0.0265(14) 0.0122(11) 0.0139(12)
C21 0.0355(14) 0.0436(16) 0.0435(14) 0.0182(13) 0.0049(12) 0.0159(12)
C22 0.0525(17) 0.0468(17) 0.0426(14) 0.0242(15) 0.0024(13) 0.0056(13)
C23 0.0600(19) 0.074(2) 0.0417(15) 0.0391(18) 0.0194(14) 0.0151(15)
C24 0.0415(16) 0.0589(19) 0.0505(16) 0.0198(15) 0.0142(13) 0.0227(14)
C25 0.0382(15) 0.0374(14) 0.0471(14) 0.0171(12) 0.0092(12) 0.0116(12)
C26 0.0313(14) 0.0439(16) 0.0689(18) 0.0118(13) 0.0053(13) 0.0145(14)
C27 0.0389(16) 0.0398(16) 0.0660(18) 0.0101(13) 0.0144(13) 0.0165(14)
C28 0.0434(15) 0.0336(14) 0.0467(14) 0.0174(13) 0.0162(12) 0.0088(11)
C29 0.0375(15) 0.0479(16) 0.0553(16) 0.0202(13) 0.0134(12) 0.0173(13)
C30 0.0343(14) 0.0447(16) 0.0575(16) 0.0161(13) 0.0170(12) 0.0200(13)
C31 0.0445(16) 0.0296(14) 0.0510(15) 0.0060(13) 0.0111(13) 0.0113(12)
C32 0.0620(19) 0.0377(16) 0.0519(16) 0.0246(15) 0.0245(14) 0.0134(13)
N1 0.0697(17) 0.0357(13) 0.0467(13) 0.0240(12) 0.0069(12) 0.0087(10)
N2 0.0629(17) 0.0469(15) 0.0448(13) 0.0097(13) 0.0102(12) 0.0116(11)
O1 0.0525(12) 0.0523(12) 0.0574(11) 0.0242(10) -0.0015(9) 0.0002(9)
O2 0.0612(13) 0.0456(12) 0.0581(12) 0.0218(11) 0.0123(10) 0.0008(10)
O3 0.0580(12) 0.0409(11) 0.0517(11) 0.0193(10) -0.0013(9) 0.0098(9)
O4 0.0370(10) 0.0532(12) 0.0769(13) 0.0192(9) 0.0116(9) 0.0317(10)
O5 0.0547(13) 0.0552(13) 0.0721(13) 0.0229(11) 0.0083(10) 0.0278(10)
O6 0.0598(14) 0.0667(14) 0.0943(16) 0.0249(12) 0.0353(12) 0.0475(13)
O1W 0.0571(16) 0.0517(15) 0.154(3) 0.0151(12) 0.0307(16) 0.0002(15)

loop_
_atom_type_symbol
_atom_type_description
_atom_type_scat_dispersion_real
_atom_type_scat_dispersion_imag
_atom_type_scat_source
C C 0.0033 0.0016 'International Tables Vol C Tables 4.2.6.8 and 6.1.1.4'
H H 0.0000 0.0000 'International Tables Vol C Tables 4.2.6.8 and 6.1.1.4'
N N 0.0061 0.0033 'International Tables Vol C Tables 4.2.6.8 and 6.1.1.4'
O O 0.0106 0.0060 'International Tables Vol C Tables 4.2.6.8 and 6.1.1.4'
Zn Zn 0.2839 1.4301 'International Tables Vol C Tables 4.2.6.8 and 6.1.1.4'

loop_
_geom_angle_atom_site_label_1
_geom_angle_atom_site_label_2
_geom_angle_atom_site_label_3
_geom_angle_site_symmetry_3
_geom_angle
N1 Zn1 N2 . 79.28(10)
N1 Zn1 O1 . 95.02(9)
N2 Zn1 O1 . 142.90(8)
N1 Zn1 O5 . 150.55(8)
N2 Zn1 O5 . 104.30(9)
O1 Zn1 O5 . 98.37(8)
N1 Zn1 O6 . 91.11(8)
N2 Zn1 O6 . 107.25(9)
O1 Zn1 O6 . 109.50(8)
O5 Zn1 O6 . 59.70(7)
N1 Zn1 O2 . 110.05(8)
N2 Zn1 O2 . 87.32(8)
O1 Zn1 O2 . 59.99(7)
O5 Zn1 O2 . 99.35(7)
O6 Zn1 O2 . 156.48(8)
N1 Zn1 C32 . 120.63(9)
N2 Zn1 C32 . 109.61(9)
O1 Zn1 C32 . 104.79(8)
O5 Zn1 C32 . 30.22(8)
O6 Zn1 C32 . 29.53(8)
O2 Zn1 C32 . 128.47(9)
N1 Zn1 C31 . 103.59(8)
N2 Zn1 C31 . 115.33(9)
O1 Zn1 C31 . 30.07(8)
O5 Zn1 C31 . 101.09(8)
O6 Zn1 C31 . 136.73(9)
O2 Zn1 C31 . 29.95(7)
C32 Zn1 C31 . 121.22(9)
N1 C1 C2 . 122.6(3)
N1 C1 H1 . 118.7
C2 C1 H1 . 118.7
C3 C2 C1 . 119.4(3)
C3 C2 H2 . 120.3
C1 C2 H2 . 120.3
C2 C3 C4 . 119.4(3)
C2 C3 H3 . 120.3
C4 C3 H3 . 120.3
C12 C4 C3 . 117.5(3)
C12 C4 C5 . 119.1(3)
C3 C4 C5 . 123.4(3)
C6 C5 C4 . 120.9(3)
C6 C5 H5 . 119.6
C4 C5 H5 . 119.6
C5 C6 C7 . 121.5(3)
C5 C6 H6 . 119.3
C7 C6 H6 . 119.3
C8 C7 C11 . 117.4(3)
C8 C7 C6 . 123.7(3)
C11 C7 C6 . 118.9(3)
C9 C8 C7 . 119.8(3)
C9 C8 H8 . 120.1
C7 C8 H8 . 120.1
C8 C9 C10 . 119.9(4)
C8 C9 H9 . 120.0
C10 C9 H9 . 120.0
N2 C10 C9 . 122.2(3)
N2 C10 H10 . 118.9
C9 C10 H10 . 118.9
N2 C11 C7 . 122.9(3)
N2 C11 C12 . 117.4(3)
C7 C11 C12 . 119.7(3)
N1 C12 C4 . 122.8(3)
N1 C12 C11 . 117.3(2)
C4 C12 C11 . 119.9(2)
C14 C13 C18 . 118.6(2)
C14 C13 C31 . 121.0(2)
C18 C13 C31 . 120.4(3)
C13 C14 C15 . 121.2(2)
C13 C14 H14 . 119.4
C15 C14 H14 . 119.4
C16 C15 C14 . 119.6(3)
C16 C15 H15 . 120.2
C14 C15 H15 . 120.2
C17 C16 C15 . 120.3(2)
C17 C16 O3 . 116.7(2)
C15 C16 O3 . 123.1(3)
C16 C17 C18 . 119.6(2)
C16 C17 H17 . 120.2
C18 C17 H17 . 120.2
C13 C18 C17 . 120.7(3)
C13 C18 H18 . 119.6
C17 C18 H18 . 119.6
C24 C19 C20 . 121.0(3)
C24 C19 O3 2 119.7(2)
C20 C19 O3 2 119.2(3)
C19 C20 C21 . 118.3(3)
C19 C20 H20 . 120.9
C21 C20 H20 . 120.9
C22 C21 C20 . 122.1(3)
C22 C21 O4 . 120.6(2)
C20 C21 O4 . 117.1(2)
C21 C22 C23 . 118.2(3)
C21 C22 H22 . 120.9
C23 C22 H22 . 120.9
C24 C23 C22 . 121.3(3)
C24 C23 H23 . 119.4
C22 C23 H23 . 119.4
C23 C24 C19 . 119.1(3)
C23 C24 H24 . 120.4
C19 C24 H24 . 120.4
C30 C25 C26 . 120.5(2)
C30 C25 O4 . 124.4(2)
C26 C25 O4 . 115.0(2)
C27 C26 C25 . 119.9(2)
C27 C26 H26 . 120.1
C25 C26 H26 . 120.1
C26 C27 C28 . 120.6(2)
C26 C27 H27 . 119.7
C28 C27 H27 . 119.7
C29 C28 C27 . 118.6(2)
C29 C28 C32 . 121.3(2)
C27 C28 C32 . 120.1(2)
C28 C29 C30 . 121.5(2)
C28 C29 H29 . 119.2
C30 C29 H29 . 119.2
C25 C30 C29 . 118.9(2)
C25 C30 H30 . 120.6
C29 C30 H30 . 120.6
O2 C31 O1 . 120.2(2)
O2 C31 C13 . 120.2(2)
O1 C31 C13 . 119.6(3)
O2 C31 Zn1 . 63.42(14)
O1 C31 Zn1 . 56.89(14)
C13 C31 Zn1 . 175.3(2)
O6 C32 O5 . 120.4(2)
O6 C32 C28 . 120.4(3)
O5 C32 C28 . 119.2(2)
O6 C32 Zn1 . 63.15(14)
O5 C32 Zn1 . 57.38(13)
C28 C32 Zn1 . 173.7(2)
C1 N1 C12 . 118.2(3)
C1 N1 Zn1 . 128.5(2)
C12 N1 Zn1 . 113.2(2)
C10 N2 C11 . 117.7(3)
C10 N2 Zn1 . 129.4(2)
C11 N2 Zn1 . 112.8(2)
C31 O1 Zn1 . 93.04(17)
C31 O2 Zn1 . 86.64(15)
C16 O3 C19 2 117.09(18)
C25 O4 C21 . 118.78(18)
C32 O5 Zn1 . 92.40(16)
C32 O6 Zn1 . 87.31(16)
H1A O1W H1B . 100(4)

loop_
_geom_bond_atom_site_label_1
_geom_bond_atom_site_label_2
_geom_bond_site_symmetry_2
_geom_bond_distance
_geom_bond_publ_flag
Zn1 N1 . 2.089(3) y
Zn1 N2 . 2.097(3) y
Zn1 O1 . 2.1031(19) y
Zn1 O2 . 2.2460(19) y
Zn1 O5 . 2.1061(19) y
Zn1 O6 . 2.231(2) y
Zn1 C32 . 2.498(3) ?
Zn1 C31 . 2.507(3) ?
C1 N1 . 1.321(4) ?
C1 C2 . 1.389(5) ?
C1 H1 . 0.9300 ?
C2 C3 . 1.364(5) ?
C2 H2 . 0.9300 ?
C3 C4 . 1.396(4) ?
C3 H3 . 0.9300 ?
C4 C12 . 1.393(4) ?
C4 C5 . 1.430(4) ?
C5 C6 . 1.333(4) ?
C5 H5 . 0.9300 ?
C6 C7 . 1.430(4) ?
C6 H6 . 0.9300 ?
C7 C8 . 1.391(4) ?
C7 C11 . 1.395(4) ?
C8 C9 . 1.348(5) ?
C8 H8 . 0.9300 ?
C9 C10 . 1.390(5) ?
C9 H9 . 0.9300 ?
C10 N2 . 1.335(4) ?
C10 H10 . 0.9300 ?
C11 N2 . 1.355(3) ?
C11 C12 . 1.428(4) ?
C12 N1 . 1.352(3) ?
C13 C14 . 1.369(4) ?
C13 C18 . 1.382(3) ?
C13 C31 . 1.493(4) ?
C14 C15 . 1.380(4) ?
C14 H14 . 0.9300 ?
C15 C16 . 1.373(3) ?
C15 H15 . 0.9300 ?
C16 C17 . 1.369(4) ?
C16 O3 . 1.385(3) ?
C17 C18 . 1.384(4) ?
C17 H17 . 0.9300 ?
C18 H18 . 0.9300 ?
C19 C24 . 1.374(4) ?
C19 C20 . 1.377(4) ?
C19 O3 2 1.395(3) ?
C20 C21 . 1.378(4) ?
C20 H20 . 0.9300 ?
C21 C22 . 1.369(4) ?
C21 O4 . 1.392(3) ?
C22 C23 . 1.379(4) ?
C22 H22 . 0.9300 ?
C23 C24 . 1.373(4) ?
C23 H23 . 0.9300 ?
C24 H24 . 0.9300 ?
C25 C30 . 1.370(3) ?
C25 C26 . 1.378(4) ?
C25 O4 . 1.382(3) ?
C26 C27 . 1.377(3) ?
C26 H26 . 0.9300 ?
C27 C28 . 1.387(3) ?
C27 H27 . 0.9300 ?
C28 C29 . 1.369(4) ?
C28 C32 . 1.496(3) ?
C29 C30 . 1.390(3) ?
C29 H29 . 0.9300 ?
C30 H30 . 0.9300 ?
C31 O2 . 1.254(3) ?
C31 O1 . 1.258(3) ?
C32 O6 . 1.233(3) ?
C32 O5 . 1.259(3) ?
O3 C19 2 1.395(3) ?
O1W H1A . 0.829(19) ?
O1W H1B . 0.842(19) ?

loop_
_geom_hbond_atom_site_label_D
_geom_hbond_atom_site_label_H
_geom_hbond_atom_site_label_A
_geom_hbond_site_symmetry_A
_geom_hbond_distance_DH
_geom_hbond_distance_HA
_geom_hbond_distance_DA
_geom_hbond_angle_DHA
O1W H1A O2 2_565 0.829(19) 2.06(2) 2.877(3) 171(5)
O1W H1B O5 . 0.842(19) 2.04(2) 2.877(3) 173(5)
C1 H1 O1 2_665 0.93 2.33 3.169(4) 150
C3 H3 O1W 1_665 0.93 2.44 3.332(4) 161
C5 H5 O2 2_675 0.93 2.46 3.256(4) 144
C8 H8 Cg6 1_565 0.93 2.67 3.543(4) 156
C10 H10 Cg4 2_565 0.93 2.87 3.726(5) 154

loop_
_geom_torsion_atom_site_label_1
_geom_torsion_atom_site_label_2
_geom_torsion_atom_site_label_3
_geom_torsion_atom_site_label_4
_geom_torsion_site_symmetry_1
_geom_torsion_site_symmetry_4
_geom_torsion
N1 C1 C2 C3 . . -1.5(5)
C1 C2 C3 C4 . . 0.7(5)
C2 C3 C4 C12 . . 0.6(4)
C2 C3 C4 C5 . . 179.8(3)
C12 C4 C5 C6 . . 0.4(4)
C3 C4 C5 C6 . . -178.8(3)
C4 C5 C6 C7 . . -0.4(4)
C5 C6 C7 C8 . . -178.6(3)
C5 C6 C7 C11 . . 1.0(4)
C11 C7 C8 C9 . . -0.5(4)
C6 C7 C8 C9 . . 179.1(3)
C7 C8 C9 C10 . . 1.9(5)
C8 C9 C10 N2 . . -1.9(5)
C8 C7 C11 N2 . . -0.9(4)
C6 C7 C11 N2 . . 179.4(2)
C8 C7 C11 C12 . . 178.0(2)
C6 C7 C11 C12 . . -1.7(3)
C3 C4 C12 N1 . . -1.4(3)
C5 C4 C12 N1 . . 179.3(2)
C3 C4 C12 C11 . . 178.2(2)
C5 C4 C12 C11 . . -1.1(3)
N2 C11 C12 N1 . . 0.3(3)
C7 C11 C12 N1 . . -178.6(2)
N2 C11 C12 C4 . . -179.3(2)
C7 C11 C12 C4 . . 1.7(3)
C18 C13 C14 C15 . . -2.8(4)
C31 C13 C14 C15 . . 178.1(3)
C13 C14 C15 C16 . . 2.3(5)
C14 C15 C16 C17 . . 0.1(4)
C14 C15 C16 O3 . . 178.2(3)
C15 C16 C17 C18 . . -1.9(4)
O3 C16 C17 C18 . . 179.9(2)
C14 C13 C18 C17 . . 1.0(4)
C31 C13 C18 C17 . . -179.9(2)
C16 C17 C18 C13 . . 1.3(4)
C24 C19 C20 C21 . . -0.5(3)
O3 C19 C20 C21 2 . -176.60(19)
C19 C20 C21 C22 . . 0.5(3)
C19 C20 C21 O4 . . 175.93(19)
C20 C21 C22 C23 . . -0.5(3)
O4 C21 C22 C23 . . -175.9(2)
C21 C22 C23 C24 . . 0.7(4)
C22 C23 C24 C19 . . -0.8(4)
C20 C19 C24 C23 . . 0.7(3)
O3 C19 C24 C23 2 . 176.7(2)
C30 C25 C26 C27 . . -0.3(4)
O4 C25 C26 C27 . . 177.1(3)
C25 C26 C27 C28 . . 0.0(4)
C26 C27 C28 C29 . . -0.2(4)
C26 C27 C28 C32 . . -178.6(3)
C27 C28 C29 C30 . . 0.8(4)
C32 C28 C29 C30 . . 179.1(3)
C26 C25 C30 C29 . . 0.9(4)
O4 C25 C30 C29 . . -176.3(2)
C28 C29 C30 C25 . . -1.1(4)
C14 C13 C31 O2 . . -165.4(3)
C18 C13 C31 O2 . . 15.5(4)
C14 C13 C31 O1 . . 15.1(4)
C18 C13 C31 O1 . . -163.9(3)
C14 C13 C31 Zn1 . . 55(2)
C18 C13 C31 Zn1 . . -124(2)
N1 Zn1 C31 O2 . . -106.68(16)
N2 Zn1 C31 O2 . . -22.26(18)
O1 Zn1 C31 O2 . . 177.1(2)
O5 Zn1 C31 O2 . . 89.53(15)
O6 Zn1 C31 O2 . . 146.71(14)
C32 Zn1 C31 O2 . . 113.90(16)
N1 Zn1 C31 O1 . . 76.23(16)
N2 Zn1 C31 O1 . . 160.65(15)
O5 Zn1 C31 O1 . . -87.56(16)
O6 Zn1 C31 O1 . . -30.4(2)
O2 Zn1 C31 O1 . . -177.1(2)
C32 Zn1 C31 O1 . . -63.19(18)
N1 Zn1 C31 C13 . . 34(2)
N2 Zn1 C31 C13 . . 119(2)
O1 Zn1 C31 C13 . . -42(2)
O5 Zn1 C31 C13 . . -129(2)
O6 Zn1 C31 C13 . . -72(2)
O2 Zn1 C31 C13 . . 141(2)
C32 Zn1 C31 C13 . . -105(2)
C29 C28 C32 O6 . . 179.9(3)
C27 C28 C32 O6 . . -1.8(4)
C29 C28 C32 O5 . . -1.4(4)
C27 C28 C32 O5 . . 176.9(3)
C29 C28 C32 Zn1 . . -57(2)
C27 C28 C32 Zn1 . . 121.4(19)
N1 Zn1 C32 O6 . . -1.6(2)
N2 Zn1 C32 O6 . . -90.55(19)
O1 Zn1 C32 O6 . . 103.55(18)
O5 Zn1 C32 O6 . . -175.3(3)
O2 Zn1 C32 O6 . . 166.76(16)
C31 Zn1 C32 O6 . . 131.10(18)
N1 Zn1 C32 O5 . . 173.72(16)
N2 Zn1 C32 O5 . . 84.78(18)
O1 Zn1 C32 O5 . . -81.12(18)
O6 Zn1 C32 O5 . . 175.3(3)
O2 Zn1 C32 O5 . . -17.9(2)
C31 Zn1 C32 O5 . . -53.6(2)
N1 Zn1 C32 C28 . . -127.6(19)
N2 Zn1 C32 C28 . . 143.4(19)
O1 Zn1 C32 C28 . . -22.5(19)
O5 Zn1 C32 C28 . . 58.7(19)
O6 Zn1 C32 C28 . . -126(2)
O2 Zn1 C32 C28 . . 41(2)
C31 Zn1 C32 C28 . . 5(2)
C2 C1 N1 C12 . . 0.7(4)
C2 C1 N1 Zn1 . . -179.0(2)
C4 C12 N1 C1 . . 0.8(3)
C11 C12 N1 C1 . . -178.8(2)
C4 C12 N1 Zn1 . . -179.44(17)
C11 C12 N1 Zn1 . . 0.9(3)
N2 Zn1 N1 C1 . . 178.5(2)
O1 Zn1 N1 C1 . . -38.6(2)
O5 Zn1 N1 C1 . . 78.3(3)
O6 Zn1 N1 C1 . . 71.1(2)
O2 Zn1 N1 C1 . . -98.4(2)
C32 Zn1 N1 C1 . . 71.9(3)
C31 Zn1 N1 C1 . . -67.8(2)
N2 Zn1 N1 C12 . . -1.25(16)
O1 Zn1 N1 C12 . . 141.71(16)
O5 Zn1 N1 C12 . . -101.4(2)
O6 Zn1 N1 C12 . . -108.60(16)
O2 Zn1 N1 C12 . . 81.87(17)
C32 Zn1 N1 C12 . . -107.81(17)
C31 Zn1 N1 C12 . . 112.47(17)
C9 C10 N2 C11 . . 0.5(4)
C9 C10 N2 Zn1 . . -175.5(2)
C7 C11 N2 C10 . . 0.9(4)
C12 C11 N2 C10 . . -178.0(2)
C7 C11 N2 Zn1 . . 177.55(18)
C12 C11 N2 Zn1 . . -1.4(3)
N1 Zn1 N2 C10 . . 177.5(3)
O1 Zn1 N2 C10 . . 93.4(3)
O5 Zn1 N2 C10 . . -32.4(3)
O6 Zn1 N2 C10 . . -94.7(3)
O2 Zn1 N2 C10 . . 66.5(3)
C32 Zn1 N2 C10 . . -63.6(3)
C31 Zn1 N2 C10 . . 77.5(3)
N1 Zn1 N2 C11 . . 1.42(16)
O1 Zn1 N2 C11 . . -82.7(2)
O5 Zn1 N2 C11 . . 151.45(16)
O6 Zn1 N2 C11 . . 89.23(17)
O2 Zn1 N2 C11 . . -109.58(17)
C32 Zn1 N2 C11 . . 120.30(17)
C31 Zn1 N2 C11 . . -98.66(18)
O2 C31 O1 Zn1 . . -3.0(2)
C13 C31 O1 Zn1 . . 176.39(19)
N1 Zn1 O1 C31 . . -108.61(16)
N2 Zn1 O1 C31 . . -29.8(2)
O5 Zn1 O1 C31 . . 97.69(16)
O6 Zn1 O1 C31 . . 158.42(15)
O2 Zn1 O1 C31 . . 1.68(14)
C32 Zn1 O1 C31 . . 127.87(16)
O1 C31 O2 Zn1 . . 2.8(2)
C13 C31 O2 Zn1 . . -176.6(2)
N1 Zn1 O2 C31 . . 82.39(16)
N2 Zn1 O2 C31 . . 159.95(16)
O1 Zn1 O2 C31 . . -1.68(14)
O5 Zn1 O2 C31 . . -95.99(15)
O6 Zn1 O2 C31 . . -70.5(3)
C32 Zn1 O2 C31 . . -86.97(17)
C17 C16 O3 C19 . 2 -152.2(3)
C15 C16 O3 C19 . 2 29.7(4)
C30 C25 O4 C21 . . -4.9(4)
C26 C25 O4 C21 . . 177.8(2)
C22 C21 O4 C25 . . -72.3(3)
C20 C21 O4 C25 . . 112.2(2)
O6 C32 O5 Zn1 . . 4.8(3)
C28 C32 O5 Zn1 . . -173.9(2)
N1 Zn1 O5 C32 . . -11.0(3)
N2 Zn1 O5 C32 . . -104.52(17)
O1 Zn1 O5 C32 . . 105.09(17)
O6 Zn1 O5 C32 . . -2.66(16)
O2 Zn1 O5 C32 . . 165.88(17)
C31 Zn1 O5 C32 . . 135.48(18)
O5 C32 O6 Zn1 . . -4.6(3)
C28 C32 O6 Zn1 . . 174.1(2)
N1 Zn1 O6 C32 . . 178.62(18)
N2 Zn1 O6 C32 . . 99.50(19)
O1 Zn1 O6 C32 . . -85.67(18)
O5 Zn1 O6 C32 . . 2.72(17)
O2 Zn1 O6 C32 . . -26.7(3)
C31 Zn1 O6 C32 . . -70.1(2)
